data_4347430
loop_
_publ_author_name
'Pal, Tapan K.'
'De, Dinesh'
'Senthilkumar, S.'
'Neogi, Subhadip'
'Bharadwaj, Parimal K.'

_publ_section_title
;
 A Partially Fluorinated, Water-Stable Cu(II)-MOF Derived via
 Transmetalation: Significant Gas Adsorption with High CO2 Selectivity and
 Catalysis of Biginelli Reactions.
;
_journal_issue 16
_journal_name_full 'Inorganic chemistry'
_journal_page_first 7835
_journal_page_last 7842
_journal_paper_doi 10.1021/acs.inorgchem.6b00154
_journal_volume 55
_journal_year 2016
_chemical_formula_moiety 'C22 H10 F N O10 Zn2'
_chemical_formula_sum 'C22 H10 F N O10 Zn2'
_chemical_formula_weight 598.05
_space_group_IT_number 194
_space_group_name_Hall '-P 6c 2c'
_space_group_name_H-M_alt 'P 63/m m c'
_symmetry_cell_setting hexagonal
_symmetry_space_group_name_H-M 'P 63/m m c'
_atom_sites_solution_hydrogens geom
_atom_sites_solution_primary direct
_atom_sites_solution_secondary difmap
_audit_creation_method SHELXL-97
_cell_angle_alpha 90.00
_cell_angle_beta 90.00
_cell_angle_gamma 120.00
_cell_formula_units_Z 6
_cell_length_a 18.557(7)
_cell_length_b 18.557(7)
_cell_length_c 24.189(10)
_cell_measurement_reflns_used 999
_cell_measurement_temperature 100(2)
_cell_measurement_theta_max 25.50
_cell_measurement_theta_min 1.27
_cell_volume 7214(5)
_computing_structure_refinement 'SHELXL-97 (Sheldrick, 1997)'
_diffrn_ambient_temperature 100(2)
_diffrn_measured_fraction_theta_full 1.000
_diffrn_measured_fraction_theta_max 1.000
_diffrn_measurement_device_type 'BRUKER SMART APEX'
_diffrn_radiation_monochromator graphite
_diffrn_radiation_source 'fine-focus sealed tube'
_diffrn_radiation_type MoK\a
_diffrn_radiation_wavelength 0.71073
_diffrn_reflns_av_R_equivalents 0.0768
_diffrn_reflns_av_sigmaI/netI 0.0357
_diffrn_reflns_limit_h_max 22
_diffrn_reflns_limit_h_min -18
_diffrn_reflns_limit_k_max 21
_diffrn_reflns_limit_k_min -22
_diffrn_reflns_limit_l_max 29
_diffrn_reflns_limit_l_min -25
_diffrn_reflns_number 38709
_diffrn_reflns_theta_full 25.50
_diffrn_reflns_theta_max 25.50
_diffrn_reflns_theta_min 1.27
_exptl_absorpt_coefficient_mu 1.029
_exptl_absorpt_correction_T_max 1
_exptl_absorpt_correction_T_min 0.243693
_exptl_absorpt_correction_type empirical
_exptl_absorpt_process_details sadabs
_exptl_crystal_colour colorless
_exptl_crystal_density_diffrn 0.826
_exptl_crystal_density_method 'not measured'
_exptl_crystal_description block
_exptl_crystal_F_000 1788
_exptl_crystal_size_max 0.18
_exptl_crystal_size_mid 0.16
_exptl_crystal_size_min 0.14
_platon_squeeze_details
;
;
_refine_diff_density_max 0.448
_refine_diff_density_min -0.384
_refine_diff_density_rms 0.077
_refine_ls_extinction_method none
_refine_ls_goodness_of_fit_ref 1.074
_refine_ls_hydrogen_treatment mixed
_refine_ls_matrix_type full
_refine_ls_number_parameters 98
_refine_ls_number_reflns 2536
_refine_ls_number_restraints 0
_refine_ls_restrained_S_all 1.074
_refine_ls_R_factor_all 0.0872
_refine_ls_R_factor_gt 0.0595
_refine_ls_shift/su_max 0.000
_refine_ls_shift/su_mean 0.000
_refine_ls_structure_factor_coef Fsqd
_refine_ls_weighting_details 'calc w=1/[\s^2^(Fo^2^)+(0.1283P)^2^+0.0000P] where P=(Fo^2^+2Fc^2^)/3'
_refine_ls_weighting_scheme calc
_refine_ls_wR_factor_gt 0.1953
_refine_ls_wR_factor_ref 0.2095
_reflns_number_gt 1695
_reflns_number_total 2536
_reflns_threshold_expression >2sigma(I)
_cod_data_source_file ic6b00154_si_002.cif
_cod_data_source_block 1
_cod_depositor_comments
;
The following automatic conversions were performed:

data item '_symmetry_cell_setting' value 'Hexagonal' was changed to
'hexagonal' in accordance with the
/home/saulius/struct/COD-crude-data/automatic-downloads/DataCite-retrospective/ACS/depositions/lib/dictionaries/cif_core.dic
dictionary named 'cif_core.dic' version 2.4.2 last updated on
2011-04-26.

Automatic conversion script
Id: cif_fix_values 6909 2019-04-08 15:41:33Z antanas 
;
_cod_original_sg_symbol_H-M P63/mmc
_cod_database_code 4347430

loop_
_symmetry_equiv_pos_as_xyz
'x, y, z'
'x-y, x, z+1/2'
'-y, x-y, z'
'-x, -y, z+1/2'
'-x+y, -x, z'
'y, -x+y, z+1/2'
'x-y, -y, -z'
'-x, -x+y, -z'
'y, x, -z'
'-y, -x, -z+1/2'
'-x+y, y, -z+1/2'
'x, x-y, -z+1/2'
'-x, -y, -z'
'-x+y, -x, -z-1/2'
'y, -x+y, -z'
'x, y, -z-1/2'
'x-y, x, -z'
'-y, x-y, -z-1/2'
'-x+y, y, z'
'x, x-y, z'
'-y, -x, z'
'y, x, z-1/2'
'x-y, -y, z-1/2'
'-x, -x+y, z-1/2'

loop_
_atom_site_label
_atom_site_type_symbol
_atom_site_fract_x
_atom_site_fract_y
_atom_site_fract_z
_atom_site_U_iso_or_equiv
_atom_site_adp_type
_atom_site_occupancy
_atom_site_symmetry_multiplicity
_atom_site_calc_flag
_atom_site_refinement_flags
C1 C 0.8832(4) 0.7664(7) 0.6979(4) 0.227(7) Uani 1 2 d S
H1 H 0.8980 0.7961 0.6639 0.272 Uiso 1 2 calc SR
C2 C 0.9088(3) 0.5502(3) 0.5452(2) 0.0939(13) Uani 1 1 d .
C3 C 0.9033(5) 0.8067(11) 0.7500 0.340(19) Uani 1 4 d S
C4 C 0.8237(4) 0.6475(8) 0.7500 0.101(3) Uani 1 4 d S
C6 C 0.7786(2) 0.5572(4) 0.5453(2) 0.0924(18) Uani 1 2 d S
H6 H 0.7650 0.5300 0.5105 0.111 Uiso 1 2 calc SR
C7 C 0.8541(3) 0.5774(3) 0.57125(19) 0.0900(13) Uani 1 1 d .
C8 C 0.8741(3) 0.6194(3) 0.62090(17) 0.0991(13) Uani 1 1 d .
H8 H 0.9252 0.6332 0.6384 0.119 Uiso 1 1 calc R
C9 C 0.8433(2) 0.6865(5) 0.7002(3) 0.0984(19) Uani 1 2 d S
C14 C 0.8209(2) 0.6418(4) 0.6457(3) 0.0983(18) Uani 1 2 d S
N4 N 0.7793(4) 0.5587(8) 0.7500 0.237(9) Uani 1 4 d S
H4A H 0.7657 0.5313 0.7815 0.284 Uiso 0.50 2 calc SPR
H4B H 0.7657 0.5313 0.7185 0.284 Uiso 0.50 2 calc SPR
O5 O 0.89041(19) 0.5193(2) 0.49778(14) 0.1067(10) Uani 1 1 d .
O11 O 1.0283(2) 0.4374(2) 0.42759(15) 0.1145(11) Uani 1 1 d .
O13 O 0.8753(3) 0.43764(16) 0.3835(2) 0.152(2) Uani 1 2 d S
Zn1 Zn 0.94603(3) 0.473016(17) 0.44975(2) 0.0773(4) Uani 1 2 d S
F1 F 0.9483(4) 0.8967(8) 0.7500 0.580(19) Uani 1 4 d S

loop_
_atom_site_aniso_label
_atom_site_aniso_U_11
_atom_site_aniso_U_22
_atom_site_aniso_U_33
_atom_site_aniso_U_23
_atom_site_aniso_U_13
_atom_site_aniso_U_12
C1 0.381(16) 0.138(8) 0.079(6) -0.004(6) -0.002(3) 0.069(4)
C2 0.078(3) 0.129(4) 0.077(3) 0.018(3) 0.023(2) 0.053(3)
C3 0.59(5) 0.096(11) 0.169(19) 0.000 0.000 0.048(6)
C4 0.109(5) 0.144(9) 0.061(5) 0.000 0.000 0.072(4)
C6 0.103(3) 0.111(5) 0.066(4) 0.028(3) 0.0141(16) 0.055(2)
C7 0.086(3) 0.114(3) 0.066(3) 0.019(2) 0.019(2) 0.048(3)
C8 0.086(3) 0.142(4) 0.068(3) 0.010(3) 0.011(2) 0.056(3)
C9 0.103(3) 0.133(6) 0.069(4) 0.006(4) 0.003(2) 0.067(3)
C14 0.103(3) 0.144(5) 0.062(3) 0.017(4) 0.0084(18) 0.072(3)
N4 0.42(2) 0.175(11) 0.039(4) 0.000 0.000 0.088(5)
O5 0.097(2) 0.135(3) 0.086(2) 0.0070(19) 0.0215(17) 0.057(2)
O11 0.086(2) 0.161(3) 0.095(2) -0.008(2) 0.0160(19) 0.060(2)
O13 0.111(3) 0.209(4) 0.102(4) -0.0272(15) -0.054(3) 0.0555(17)
Zn1 0.0519(4) 0.1121(6) 0.0479(4) -0.00197(12) -0.0039(2) 0.0260(2)
F1 1.13(5) 0.172(10) 0.123(8) 0.000 0.000 0.086(5)

loop_
_atom_type_symbol
_atom_type_description
_atom_type_scat_dispersion_real
_atom_type_scat_dispersion_imag
_atom_type_scat_source
C C 0.0033 0.0016 'International Tables Vol C Tables 4.2.6.8 and 6.1.1.4'
H H 0.0000 0.0000 'International Tables Vol C Tables 4.2.6.8 and 6.1.1.4'
N N 0.0061 0.0033 'International Tables Vol C Tables 4.2.6.8 and 6.1.1.4'
O O 0.0106 0.0060 'International Tables Vol C Tables 4.2.6.8 and 6.1.1.4'
Zn Zn 0.2839 1.4301 'International Tables Vol C Tables 4.2.6.8 and 6.1.1.4'
F F 0.0171 0.0103 'International Tables Vol C Tables 4.2.6.8 and 6.1.1.4'

loop_
_geom_angle_atom_site_label_1
_geom_angle_atom_site_label_2
_geom_angle_atom_site_label_3
_geom_angle
_geom_angle_site_symmetry_1
_geom_angle_site_symmetry_3
C9 C1 C3 114.6(10) . .
C9 C1 H1 122.7 . .
C3 C1 H1 122.7 . .
O5 C2 O11 125.4(4) . 13_766
O5 C2 C7 118.0(5) . .
O11 C2 C7 116.5(5) 13_766 .
C1 C3 C1 125.6(14) . 16_557
C1 C3 F1 117.2(7) . .
C1 C3 F1 117.2(7) 16_557 .
C9 C4 C9 124.9(11) 16_557 .
C9 C4 N4 117.5(6) 16_557 .
C9 C4 N4 117.5(6) . .
C7 C6 C7 119.6(6) . 19_655
C7 C6 H6 120.2 . .
C7 C6 H6 120.2 19_655 .
C8 C7 C6 119.4(5) . .
C8 C7 C2 121.8(4) . .
C6 C7 C2 118.8(5) . .
C7 C8 C14 121.1(5) . .
C7 C8 H8 119.4 . .
C14 C8 H8 119.4 . .
C1 C9 C4 120.1(8) . .
C1 C9 C14 116.0(7) . .
C4 C9 C14 123.9(8) . .
C8 C14 C8 119.3(6) 19_655 .
C8 C14 C9 120.3(3) 19_655 .
C8 C14 C9 120.3(3) . .
C4 N4 H4A 120.0 . .
C4 N4 H4B 120.0 . .
H4A N4 H4B 120.0 . .
C2 O5 Zn1 130.2(3) . .
C2 O11 Zn1 125.9(3) 13_766 .
O13 Zn1 O5 102.36(16) . 20
O13 Zn1 O5 102.36(16) . .
O5 Zn1 O5 86.31(18) 20 .
O13 Zn1 O11 99.37(17) . 20
O5 Zn1 O11 158.24(15) 20 20
O5 Zn1 O11 87.84(15) . 20
O13 Zn1 O11 99.37(16) . .
O5 Zn1 O11 87.84(15) 20 .
O5 Zn1 O11 158.24(15) . .
O11 Zn1 O11 89.9(2) 20 .
O13 Zn1 Zn1 179.8(2) . 13_766
O5 Zn1 Zn1 77.75(11) 20 13_766
O5 Zn1 Zn1 77.75(11) . 13_766
O11 Zn1 Zn1 80.53(11) 20 13_766
O11 Zn1 Zn1 80.53(11) . 13_766

loop_
_geom_bond_atom_site_label_1
_geom_bond_atom_site_label_2
_geom_bond_distance
_geom_bond_site_symmetry_2
C1 C9 1.285(12) .
C1 C3 1.418(11) .
C1 H1 0.9500 .
C2 O5 1.251(5) .
C2 O11 1.257(6) 13_766
C2 C7 1.482(6) .
C3 C1 1.418(11) 16_557
C3 F1 1.446(19) .
C4 C9 1.358(8) 16_557
C4 C9 1.358(8) .
C4 N4 1.427(15) .
C6 C7 1.404(5) .
C6 C7 1.404(5) 19_655
C6 H6 0.9500 .
C7 C8 1.378(6) .
C8 C14 1.385(6) .
C8 H8 0.9500 .
C9 C14 1.501(9) .
C14 C8 1.385(6) 19_655
N4 H4A 0.8800 .
N4 H4B 0.8800 .
O5 Zn1 2.009(3) .
O11 C2 1.257(6) 13_766
O11 Zn1 2.016(4) .
O13 Zn1 1.965(4) .
Zn1 O5 2.009(3) 20
Zn1 O11 2.016(4) 20
Zn1 Zn1 2.9863(14) 13_766

loop_
_platon_squeeze_void_nr
_platon_squeeze_void_average_x
_platon_squeeze_void_average_y
_platon_squeeze_void_average_z
_platon_squeeze_void_volume
_platon_squeeze_void_count_electrons
_platon_squeeze_void_content
1 -0.030 -0.020 -0.001 4787 1320 ' '
